data_7006774
loop_
_publ_author_name
'Jim\'enez-Rodr\'iguez, Cristina'
'Roca, Francesc X.'
'Bo, Carles'
'Benet-Buchholz, Jordi'
'Escudero-Ad\'an, Eduardo C'
'Freixa, Zoraida'
'van Leeuwen, Piet W. N. M.'

_publ_section_title
;
 SPANphos: trans-spanning diphosphines as cis chelating ligands!
;
_journal_issue 1
_journal_name_full 'Dalton transactions (Cambridge, England : 2003)'
_journal_page_first 268
_journal_page_last 278
_journal_paper_doi 10.1039/b513870c
_journal_year 2006
_chemical_formula_sum 'C39 H62 O2 P2'
_chemical_formula_weight 624.83
_chemical_name_systematic
;
?
;
_space_group_IT_number 15
_symmetry_cell_setting monoclinic
_symmetry_space_group_name_Hall '-C 2yc'
_symmetry_space_group_name_H-M 'C 1 2/c 1'
_atom_sites_solution_hydrogens geom
_atom_sites_solution_primary direct
_atom_sites_solution_secondary difmap
_audit_creation_method SHELXL-97
_cell_angle_alpha 90.00
_cell_angle_beta 101.8800(10)
_cell_angle_gamma 90.00
_cell_formula_units_Z 8
_cell_length_a 39.0066(13)
_cell_length_b 11.6480(5)
_cell_length_c 16.9525(6)
_cell_measurement_reflns_used 6817
_cell_measurement_temperature 100(2)
_cell_measurement_theta_max 39.24
_cell_measurement_theta_min 2.87
_cell_volume 7537.4(5)
_computing_cell_refinement 'Bruker-Nonius Apex v1.0-22 2002'
_computing_data_collection 'Bruker-Nonius Apex v1.0-22 2002'
_computing_data_reduction 'SAINT+ Version 7.06A Bruker-Nonius, 2004'
_computing_molecular_graphics 'Shelxtl Version 6.12 (Sheldrick, 2001)'
_computing_publication_material 'Shelxtl Version 6.12 (Sheldrick, 2001)'
_computing_structure_refinement 'Shelxtl Version 6.12 (Sheldrick, 2001)'
_computing_structure_solution 'Shelxtl Version 6.12 (Sheldrick, 2001)'
_diffrn_ambient_temperature 100(2)
_diffrn_detector_area_resol_mean 512
_diffrn_detector_type '4K CCD area detector APEX II'
_diffrn_measured_fraction_theta_full 0.902
_diffrn_measured_fraction_theta_max 0.902
_diffrn_measurement_device_type 'Kappa 4-axis goniometer bruker-nonius'
_diffrn_measurement_method
;
Fullsphere data collection, phi and omega scans
;
_diffrn_measurement_specimen_support 'magnetic support whith 10 micron nylon fiber cryoloop'
_diffrn_radiation_monochromator 'Multilayer Montel 200 mirrors'
_diffrn_radiation_type MoK\a
_diffrn_radiation_wavelength 0.71073
_diffrn_reflns_av_R_equivalents 0.0466
_diffrn_reflns_av_sigmaI/netI 0.0574
_diffrn_reflns_limit_h_max 69
_diffrn_reflns_limit_h_min -25
_diffrn_reflns_limit_k_max 18
_diffrn_reflns_limit_k_min -16
_diffrn_reflns_limit_l_max 26
_diffrn_reflns_limit_l_min -30
_diffrn_reflns_number 60102
_diffrn_reflns_theta_full 39.49
_diffrn_reflns_theta_max 39.49
_diffrn_reflns_theta_min 2.82
_diffrn_source 'rotating anode X-ray tube'
_diffrn_source_current 90
_diffrn_source_power 50
_diffrn_source_size '3 mm x 0.3 mm fine focus'
_diffrn_source_type 'Bruker-Nonius FR 591'
_exptl_absorpt_coefficient_mu 0.146
_exptl_absorpt_correction_T_max 1.0000
_exptl_absorpt_correction_T_min 0.7870
_exptl_absorpt_correction_type empirical
_exptl_absorpt_process_details
;
SADABS Version 2.1 2003 Bruker-Nonius
Blessing, Acta Cryst. (1995) A51 33-38
;
_exptl_crystal_colour translucent
_exptl_crystal_density_diffrn 1.101
_exptl_crystal_density_method 'not measured'
_exptl_crystal_description Block
_exptl_crystal_F_000 2736
_exptl_crystal_size_max 0.20
_exptl_crystal_size_mid 0.10
_exptl_crystal_size_min 0.05
_refine_diff_density_max 0.691
_refine_diff_density_min -0.300
_refine_diff_density_rms 0.068
_refine_ls_extinction_method none
_refine_ls_goodness_of_fit_ref 1.039
_refine_ls_hydrogen_treatment noref
_refine_ls_matrix_type full
_refine_ls_number_parameters 406
_refine_ls_number_reflns 20428
_refine_ls_number_restraints 0
_refine_ls_restrained_S_all 1.039
_refine_ls_R_factor_all 0.0528
_refine_ls_R_factor_gt 0.0417
_refine_ls_shift/su_max 0.001
_refine_ls_shift/su_mean 0.000
_refine_ls_structure_factor_coef Fsqd
_refine_ls_weighting_details 'calc w=1/[\s^2^(Fo^2^)+(0.0578P)^2^+2.1080P] where P=(Fo^2^+2Fc^2^)/3'
_refine_ls_weighting_scheme calc
_refine_ls_wR_factor_gt 0.1150
_refine_ls_wR_factor_ref 0.1223
_reflns_number_gt 16738
_reflns_number_total 20428
_reflns_threshold_expression >2sigma(I)
_cod_data_source_file b513870c.txt
_cod_data_source_block xr-023_0m
_cod_depositor_comments
;
The following automatic conversions were performed:
'_diffrn_measurement_specimen_suppport' tag replaced with
'_diffrn_measurement_specimen_support'.

Automatic conversion script
Id: cif_correct_tags 1383 2010-08-28 14:59:44Z saulius 

The following automatic conversions were performed:
'_symmetry_cell_setting' value 'Monoclinic' changed to 'monoclinic'
according to '/home/saulius/struct/CIF-dictionaries/cif_core.dic'
dictionary named 'cif_core.dic' version 2.4.1 from 2010-06-29.

Automatic conversion script
Id: cif_fix_enum 1527 2010-12-29 10:47:43Z saulius 
;
_cod_original_sg_symbol_H-M C2/c
_cod_database_code 7006774

loop_
_symmetry_equiv_pos_as_xyz
'x, y, z'
'-x, y, -z+1/2'
'x+1/2, y+1/2, z'
'-x+1/2, y+1/2, -z+1/2'
'-x, -y, -z'
'x, -y, z-1/2'
'-x+1/2, -y+1/2, -z'
'x+1/2, -y+1/2, z-1/2'

loop_
_atom_site_label
_atom_site_type_symbol
_atom_site_fract_x
_atom_site_fract_y
_atom_site_fract_z
_atom_site_U_iso_or_equiv
_atom_site_adp_type
_atom_site_occupancy
_atom_site_symmetry_multiplicity
_atom_site_calc_flag
_atom_site_refinement_flags
_atom_site_disorder_assembly
_atom_site_disorder_group
P1 P 0.171933(4) 0.438814(16) 0.378648(10) 0.01282(4) Uani 1 1 d . . .
O1 O 0.144648(12) 0.63539(4) 0.27890(3) 0.01269(8) Uani 1 1 d . . .
C1 C 0.135485(15) 0.74991(6) 0.25272(3) 0.01114(9) Uani 1 1 d . . .
P2 P 0.077701(4) 0.847034(16) 0.428749(10) 0.01341(4) Uani 1 1 d . . .
O2 O 0.120475(11) 0.80843(5) 0.31105(3) 0.01293(8) Uani 1 1 d . . .
C2 C 0.107596(16) 0.74661(6) 0.17586(3) 0.01373(10) Uani 1 1 d . . .
H2A H 0.1174 0.7087 0.1332 0.016 Uiso 1 1 calc R . .
H2B H 0.1015 0.8263 0.1582 0.016 Uiso 1 1 calc R . .
C3 C 0.073813(15) 0.68281(6) 0.18467(3) 0.01254(10) Uani 1 1 d . . .
C4 C 0.082415(15) 0.59154(6) 0.25055(4) 0.01299(10) Uani 1 1 d . . .
C5 C 0.055613(16) 0.52610(7) 0.27157(4) 0.01716(12) Uani 1 1 d . . .
H5A H 0.0320 0.5432 0.2470 0.021 Uiso 1 1 calc R . .
C6 C 0.062249(17) 0.43672(7) 0.32719(5) 0.01962(13) Uani 1 1 d . . .
C7 C 0.097134(17) 0.40810(7) 0.35866(4) 0.01805(12) Uani 1 1 d . . .
H7A H 0.1020 0.3431 0.3930 0.022 Uiso 1 1 calc R . .
C8 C 0.125142(15) 0.47179(6) 0.34148(4) 0.01417(10) Uani 1 1 d . . .
C9 C 0.116868(15) 0.56730(6) 0.28992(3) 0.01219(10) Uani 1 1 d . . .
C10 C 0.046309(17) 0.76791(7) 0.20315(4) 0.01724(12) Uani 1 1 d . . .
H10A H 0.0240 0.7279 0.2002 0.026 Uiso 1 1 calc R . .
H10B H 0.0432 0.8304 0.1636 0.026 Uiso 1 1 calc R . .
H10C H 0.0543 0.7996 0.2574 0.026 Uiso 1 1 calc R . .
C11 C 0.058713(19) 0.62346(7) 0.10369(4) 0.01824(12) Uani 1 1 d . . .
H11A H 0.0374 0.5815 0.1079 0.027 Uiso 1 1 calc R . .
H11B H 0.0760 0.5697 0.0906 0.027 Uiso 1 1 calc R . .
H11C H 0.0531 0.6815 0.0611 0.027 Uiso 1 1 calc R . .
C12 C 0.03263(2) 0.37214(9) 0.35244(6) 0.0320(2) Uani 1 1 d . . .
H12A H 0.0122 0.4227 0.3477 0.048 Uiso 1 1 calc R . .
H12B H 0.0401 0.3468 0.4085 0.048 Uiso 1 1 calc R . .
H12C H 0.0264 0.3051 0.3175 0.048 Uiso 1 1 calc R . .
C13 C 0.168803(16) 0.81014(6) 0.24180(3) 0.01325(10) Uani 1 1 d . . .
H13A H 0.1624 0.8865 0.2175 0.016 Uiso 1 1 calc R . .
H13B H 0.1793 0.7653 0.2032 0.016 Uiso 1 1 calc R . .
C14 C 0.196656(15) 0.82658(6) 0.31981(3) 0.01250(10) Uani 1 1 d . . .
C15 C 0.178611(15) 0.85175(6) 0.38967(3) 0.01208(10) Uani 1 1 d . . .
C16 C 0.198311(16) 0.88891(6) 0.46371(4) 0.01464(11) Uani 1 1 d . . .
H16A H 0.2230 0.8957 0.4699 0.018 Uiso 1 1 calc R . .
C17 C 0.183055(16) 0.91628(7) 0.52865(4) 0.01518(11) Uani 1 1 d . . .
C18 C 0.146775(16) 0.90402(7) 0.51888(4) 0.01553(11) Uani 1 1 d . . .
H18A H 0.1361 0.9225 0.5628 0.019 Uiso 1 1 calc R . .
C19 C 0.125693(15) 0.86557(6) 0.44690(4) 0.01325(10) Uani 1 1 d . . .
C20 C 0.142421(15) 0.83995(6) 0.38251(3) 0.01172(10) Uani 1 1 d . . .
C21 C 0.220231(17) 0.72018(7) 0.33897(4) 0.01681(12) Uani 1 1 d . . .
H21A H 0.2060 0.6540 0.3481 0.025 Uiso 1 1 calc R . .
H21B H 0.2382 0.7346 0.3875 0.025 Uiso 1 1 calc R . .
H21C H 0.2315 0.7041 0.2935 0.025 Uiso 1 1 calc R . .
C22 C 0.219804(18) 0.92929(7) 0.30655(4) 0.01755(12) Uani 1 1 d . . .
H22A H 0.2387 0.9390 0.3541 0.026 Uiso 1 1 calc R . .
H22B H 0.2055 0.9992 0.2981 0.026 Uiso 1 1 calc R . .
H22C H 0.2299 0.9150 0.2591 0.026 Uiso 1 1 calc R . .
C23 C 0.204630(19) 0.96137(8) 0.60640(4) 0.02051(13) Uani 1 1 d . . .
H23A H 0.2294 0.9638 0.6026 0.031 Uiso 1 1 calc R . .
H23B H 0.2019 0.9108 0.6509 0.031 Uiso 1 1 calc R . .
H23C H 0.1967 1.0389 0.6164 0.031 Uiso 1 1 calc R . .
C24 C 0.175604(17) 0.37257(7) 0.48242(4) 0.01657(11) Uani 1 1 d . . .
C25 C 0.15547(2) 0.45234(8) 0.52938(5) 0.02456(15) Uani 1 1 d . . .
H25A H 0.1616 0.4336 0.5869 0.037 Uiso 1 1 calc R . .
H25B H 0.1302 0.4419 0.5098 0.037 Uiso 1 1 calc R . .
H25C H 0.1617 0.5323 0.5213 0.037 Uiso 1 1 calc R . .
C26 C 0.21479(2) 0.38354(9) 0.52235(4) 0.02426(15) Uani 1 1 d . . .
H26A H 0.2185 0.3576 0.5785 0.036 Uiso 1 1 calc R . .
H26B H 0.2221 0.4639 0.5209 0.036 Uiso 1 1 calc R . .
H26C H 0.2287 0.3361 0.4930 0.036 Uiso 1 1 calc R . .
C27 C 0.16435(2) 0.24788(7) 0.49060(4) 0.02164(14) Uani 1 1 d . . .
H27A H 0.1669 0.2287 0.5478 0.032 Uiso 1 1 calc R . .
H27B H 0.1792 0.1967 0.4661 0.032 Uiso 1 1 calc R . .
H27C H 0.1398 0.2384 0.4631 0.032 Uiso 1 1 calc R . .
C28 C 0.178602(17) 0.32429(7) 0.30352(4) 0.01634(11) Uani 1 1 d . . .
C29 C 0.215089(18) 0.27152(7) 0.33190(4) 0.02001(13) Uani 1 1 d . . .
H29A H 0.2210 0.2248 0.2885 0.030 Uiso 1 1 calc R . .
H29B H 0.2152 0.2231 0.3792 0.030 Uiso 1 1 calc R . .
H29C H 0.2324 0.3330 0.3461 0.030 Uiso 1 1 calc R . .
C30 C 0.15123(2) 0.22859(8) 0.28538(5) 0.02312(14) Uani 1 1 d . . .
H30A H 0.1567 0.1783 0.2434 0.035 Uiso 1 1 calc R . .
H30B H 0.1280 0.2624 0.2667 0.035 Uiso 1 1 calc R . .
H30C H 0.1514 0.1838 0.3344 0.035 Uiso 1 1 calc R . .
C31 C 0.17843(2) 0.39138(8) 0.22484(4) 0.02455(15) Uani 1 1 d . . .
H31A H 0.1834 0.3387 0.1836 0.037 Uiso 1 1 calc R . .
H31B H 0.1964 0.4515 0.2350 0.037 Uiso 1 1 calc R . .
H31C H 0.1554 0.4266 0.2060 0.037 Uiso 1 1 calc R . .
C32 C 0.068474(19) 0.78444(7) 0.52595(4) 0.01994(13) Uani 1 1 d . . .
C33 C 0.09432(3) 0.68417(9) 0.54798(6) 0.02971(18) Uani 1 1 d . . .
H33A H 0.0877 0.6384 0.5910 0.045 Uiso 1 1 calc R . .
H33B H 0.1181 0.7145 0.5666 0.045 Uiso 1 1 calc R . .
H33C H 0.0937 0.6358 0.5004 0.045 Uiso 1 1 calc R . .
C34 C 0.06943(2) 0.86000(9) 0.60082(5) 0.02644(17) Uani 1 1 d . . .
H34A H 0.0651 0.8124 0.6454 0.040 Uiso 1 1 calc R . .
H34B H 0.0513 0.9194 0.5884 0.040 Uiso 1 1 calc R . .
H34C H 0.0925 0.8963 0.6163 0.040 Uiso 1 1 calc R . .
C35 C 0.03138(2) 0.73265(9) 0.50173(6) 0.03027(19) Uani 1 1 d . . .
H35A H 0.0258 0.6906 0.5476 0.045 Uiso 1 1 calc R . .
H35B H 0.0305 0.6800 0.4563 0.045 Uiso 1 1 calc R . .
H35C H 0.0143 0.7944 0.4860 0.045 Uiso 1 1 calc R . .
C36 C 0.062971(17) 1.00221(6) 0.41516(4) 0.01577(11) Uani 1 1 d . . .
C37 C 0.02276(2) 1.00359(8) 0.39548(6) 0.02537(16) Uani 1 1 d . . .
H37A H 0.0145 1.0818 0.3813 0.038 Uiso 1 1 calc R . .
H37B H 0.0140 0.9777 0.4426 0.038 Uiso 1 1 calc R . .
H37C H 0.0142 0.9521 0.3500 0.038 Uiso 1 1 calc R . .
C38 C 0.07642(2) 1.08545(8) 0.48458(5) 0.02529(15) Uani 1 1 d . . .
H38A H 0.0707 1.1644 0.4665 0.038 Uiso 1 1 calc R . .
H38B H 0.1019 1.0774 0.5018 0.038 Uiso 1 1 calc R . .
H38C H 0.0653 1.0679 0.5299 0.038 Uiso 1 1 calc R . .
C39 C 0.07589(2) 1.04457(8) 0.34022(5) 0.02319(14) Uani 1 1 d . . .
H39A H 0.0668 1.1219 0.3260 0.035 Uiso 1 1 calc R . .
H39B H 0.0676 0.9923 0.2950 0.035 Uiso 1 1 calc R . .
H39C H 0.1016 1.0465 0.3520 0.035 Uiso 1 1 calc R . .

loop_
_atom_site_aniso_label
_atom_site_aniso_U_11
_atom_site_aniso_U_22
_atom_site_aniso_U_33
_atom_site_aniso_U_23
_atom_site_aniso_U_13
_atom_site_aniso_U_12
P1 0.00991(6) 0.01344(9) 0.01496(6) 0.00266(5) 0.00218(5) 0.00078(5)
O1 0.01032(15) 0.0120(2) 0.01630(17) 0.00289(15) 0.00397(14) 0.00059(14)
C1 0.01182(19) 0.0120(3) 0.01032(18) 0.00063(17) 0.00388(16) 0.00077(17)
P2 0.01139(6) 0.01468(9) 0.01536(7) -0.00240(5) 0.00555(5) -0.00044(5)
O2 0.01045(15) 0.0169(2) 0.01165(16) -0.00313(15) 0.00284(13) 0.00140(15)
C2 0.0143(2) 0.0161(3) 0.01073(19) 0.00153(18) 0.00255(17) -0.00042(19)
C3 0.0122(2) 0.0135(3) 0.01163(19) 0.00154(18) 0.00165(16) 0.00102(18)
C4 0.01062(19) 0.0142(3) 0.0141(2) 0.00283(19) 0.00231(16) 0.00107(18)
C5 0.0101(2) 0.0198(4) 0.0211(3) 0.0069(2) 0.00207(19) 0.0001(2)
C6 0.0110(2) 0.0222(4) 0.0256(3) 0.0101(3) 0.0035(2) -0.0003(2)
C7 0.0122(2) 0.0191(4) 0.0226(3) 0.0091(2) 0.0028(2) 0.0002(2)
C8 0.01038(19) 0.0152(3) 0.0169(2) 0.0041(2) 0.00263(17) 0.00105(19)
C9 0.01004(19) 0.0131(3) 0.0137(2) 0.00209(18) 0.00293(16) 0.00060(17)
C10 0.0151(2) 0.0176(3) 0.0187(2) 0.0012(2) 0.0027(2) 0.0047(2)
C11 0.0187(2) 0.0207(4) 0.0141(2) -0.0015(2) 0.0007(2) -0.0018(2)
C12 0.0135(3) 0.0368(5) 0.0451(5) 0.0247(4) 0.0048(3) -0.0018(3)
C13 0.0133(2) 0.0158(3) 0.01158(19) 0.00089(18) 0.00466(17) -0.00160(19)
C14 0.01065(19) 0.0157(3) 0.01209(19) 0.00034(18) 0.00459(16) -0.00073(18)
C15 0.01075(19) 0.0144(3) 0.01179(19) 0.00001(18) 0.00391(16) 0.00049(18)
C16 0.0116(2) 0.0194(3) 0.0132(2) -0.0014(2) 0.00328(17) 0.0001(2)
C17 0.0137(2) 0.0191(3) 0.0127(2) -0.0023(2) 0.00268(17) 0.0009(2)
C18 0.0141(2) 0.0205(3) 0.0128(2) -0.0032(2) 0.00462(18) 0.0006(2)
C19 0.0116(2) 0.0160(3) 0.0132(2) -0.00200(19) 0.00499(17) 0.00040(18)
C20 0.01068(19) 0.0136(3) 0.01126(19) -0.00107(17) 0.00326(16) 0.00082(18)
C21 0.0133(2) 0.0196(4) 0.0185(2) 0.0009(2) 0.00557(19) 0.0030(2)
C22 0.0164(2) 0.0204(4) 0.0166(2) 0.0014(2) 0.0055(2) -0.0053(2)
C23 0.0173(2) 0.0283(4) 0.0148(2) -0.0058(2) 0.0007(2) 0.0017(2)
C24 0.0158(2) 0.0195(3) 0.0142(2) 0.0016(2) 0.00269(18) 0.0033(2)
C25 0.0265(3) 0.0291(5) 0.0193(3) -0.0020(3) 0.0078(3) 0.0060(3)
C26 0.0179(3) 0.0334(5) 0.0187(3) 0.0005(3) -0.0027(2) 0.0033(3)
C27 0.0241(3) 0.0221(4) 0.0194(3) 0.0080(2) 0.0060(2) 0.0030(3)
C28 0.0148(2) 0.0195(3) 0.0152(2) 0.0011(2) 0.00433(19) 0.0014(2)
C29 0.0162(2) 0.0215(4) 0.0233(3) 0.0004(2) 0.0065(2) 0.0043(2)
C30 0.0214(3) 0.0250(4) 0.0228(3) -0.0053(3) 0.0042(2) -0.0039(3)
C31 0.0276(3) 0.0310(5) 0.0169(3) 0.0049(3) 0.0088(2) 0.0049(3)
C32 0.0174(2) 0.0221(4) 0.0223(3) 0.0037(2) 0.0087(2) -0.0009(2)
C33 0.0286(4) 0.0235(5) 0.0384(4) 0.0109(3) 0.0102(3) 0.0034(3)
C34 0.0248(3) 0.0376(5) 0.0198(3) 0.0018(3) 0.0112(3) 0.0005(3)
C35 0.0215(3) 0.0355(5) 0.0358(4) 0.0063(4) 0.0107(3) -0.0091(3)
C36 0.0142(2) 0.0153(3) 0.0188(2) -0.0014(2) 0.00572(19) 0.0007(2)
C37 0.0153(3) 0.0262(4) 0.0352(4) 0.0022(3) 0.0066(3) 0.0040(3)
C38 0.0316(4) 0.0177(4) 0.0257(3) -0.0056(3) 0.0036(3) 0.0017(3)
C39 0.0268(3) 0.0203(4) 0.0253(3) 0.0042(3) 0.0121(3) 0.0013(3)

loop_
_atom_type_symbol
_atom_type_description
_atom_type_scat_dispersion_real
_atom_type_scat_dispersion_imag
_atom_type_scat_source
C C 0.0033 0.0016 'International Tables Vol C Tables 4.2.6.8 and 6.1.1.4'
H H 0.0000 0.0000 'International Tables Vol C Tables 4.2.6.8 and 6.1.1.4'
O O 0.0106 0.0060 'International Tables Vol C Tables 4.2.6.8 and 6.1.1.4'
P P 0.1023 0.0942 'International Tables Vol C Tables 4.2.6.8 and 6.1.1.4'

loop_
_geom_angle_atom_site_label_1
_geom_angle_atom_site_label_2
_geom_angle_atom_site_label_3
_geom_angle
_geom_angle_site_symmetry_1
_geom_angle_site_symmetry_3
_geom_angle_publ_flag
C8 P1 C28 100.35(3) . . ?
C8 P1 C24 106.36(3) . . ?
C28 P1 C24 109.95(3) . . ?
C9 O1 C1 115.08(5) . . ?
O2 C1 O1 110.12(4) . . ?
O2 C1 C2 106.52(5) . . ?
O1 C1 C2 109.44(5) . . ?
O2 C1 C13 110.35(5) . . ?
O1 C1 C13 107.65(5) . . ?
C2 C1 C13 112.77(5) . . ?
C19 P2 C36 100.38(3) . . ?
C19 P2 C32 105.46(3) . . ?
C36 P2 C32 111.34(3) . . ?
C20 O2 C1 117.88(4) . . ?
C1 C2 C3 113.83(5) . . ?
C4 C3 C10 110.89(5) . . ?
C4 C3 C11 108.96(6) . . ?
C10 C3 C11 108.39(5) . . ?
C4 C3 C2 109.97(5) . . ?
C10 C3 C2 110.70(6) . . ?
C11 C3 C2 107.84(5) . . ?
C5 C4 C9 117.59(6) . . ?
C5 C4 C3 120.16(5) . . ?
C9 C4 C3 122.22(5) . . ?
C6 C5 C4 122.39(6) . . ?
C5 C6 C7 117.90(6) . . ?
C5 C6 C12 121.14(6) . . ?
C7 C6 C12 120.96(7) . . ?
C6 C7 C8 122.35(6) . . ?
C7 C8 C9 117.26(6) . . ?
C7 C8 P1 125.33(5) . . ?
C9 C8 P1 117.39(4) . . ?
O1 C9 C4 121.36(6) . . ?
O1 C9 C8 116.70(5) . . ?
C4 C9 C8 121.93(6) . . ?
C1 C13 C14 114.96(5) . . ?
C15 C14 C21 110.02(5) . . ?
C15 C14 C13 109.49(5) . . ?
C21 C14 C13 111.50(6) . . ?
C15 C14 C22 109.96(5) . . ?
C21 C14 C22 108.26(5) . . ?
C13 C14 C22 107.56(5) . . ?
C20 C15 C16 117.81(5) . . ?
C20 C15 C14 122.18(5) . . ?
C16 C15 C14 120.01(5) . . ?
C17 C16 C15 122.37(5) . . ?
C16 C17 C18 118.04(6) . . ?
C16 C17 C23 121.30(6) . . ?
C18 C17 C23 120.63(5) . . ?
C19 C18 C17 122.39(5) . . ?
C18 C19 C20 117.36(5) . . ?
C18 C19 P2 125.26(4) . . ?
C20 C19 P2 117.38(5) . . ?
O2 C20 C15 122.30(5) . . ?
O2 C20 C19 115.59(5) . . ?
C15 C20 C19 122.03(5) . . ?
C27 C24 C25 109.82(6) . . ?
C27 C24 C26 108.37(6) . . ?
C25 C24 C26 106.70(6) . . ?
C27 C24 P1 120.05(5) . . ?
C25 C24 P1 106.53(5) . . ?
C26 C24 P1 104.57(5) . . ?
C30 C28 C29 109.58(7) . . ?
C30 C28 C31 108.44(6) . . ?
C29 C28 C31 108.20(5) . . ?
C30 C28 P1 117.40(4) . . ?
C29 C28 P1 108.51(5) . . ?
C31 C28 P1 104.29(5) . . ?
C33 C32 C34 109.32(7) . . ?
C33 C32 C35 107.44(8) . . ?
C34 C32 C35 107.77(6) . . ?
C33 C32 P2 105.65(5) . . ?
C34 C32 P2 121.23(6) . . ?
C35 C32 P2 104.68(5) . . ?
C38 C36 C37 109.47(6) . . ?
C38 C36 C39 108.20(7) . . ?
C37 C36 C39 108.09(6) . . ?
C38 C36 P2 117.56(5) . . ?
C37 C36 P2 107.87(5) . . ?
C39 C36 P2 105.25(5) . . ?

loop_
_geom_bond_atom_site_label_1
_geom_bond_atom_site_label_2
_geom_bond_distance
_geom_bond_site_symmetry_2
_geom_bond_publ_flag
P1 C8 1.8445(6) . ?
P1 C28 1.8989(7) . ?
P1 C24 1.8992(7) . ?
O1 C9 1.3861(7) . ?
O1 C1 1.4279(8) . ?
C1 O2 1.4226(7) . ?
C1 C2 1.5162(9) . ?
C1 C13 1.5213(8) . ?
P2 C19 1.8462(6) . ?
P2 C36 1.8962(8) . ?
P2 C32 1.9028(7) . ?
O2 C20 1.3814(7) . ?
C2 C3 1.5467(9) . ?
C3 C4 1.5282(9) . ?
C3 C10 1.5395(9) . ?
C3 C11 1.5416(9) . ?
C4 C5 1.3980(9) . ?
C4 C9 1.4007(8) . ?
C5 C6 1.3927(10) . ?
C6 C7 1.3959(9) . ?
C6 C12 1.5123(10) . ?
C7 C8 1.3999(9) . ?
C8 C9 1.4106(9) . ?
C13 C14 1.5408(9) . ?
C14 C15 1.5255(7) . ?
C14 C21 1.5376(10) . ?
C14 C22 1.5430(9) . ?
C15 C20 1.3986(8) . ?
C15 C16 1.3986(9) . ?
C16 C17 1.3920(8) . ?
C17 C18 1.3978(9) . ?
C17 C23 1.5048(9) . ?
C18 C19 1.3974(9) . ?
C19 C20 1.4139(8) . ?
C24 C27 1.5318(11) . ?
C24 C25 1.5398(10) . ?
C24 C26 1.5443(10) . ?
C28 C30 1.5304(11) . ?
C28 C29 1.5339(10) . ?
C28 C31 1.5448(10) . ?
C32 C33 1.5379(12) . ?
C32 C34 1.5386(12) . ?
C32 C35 1.5432(11) . ?
C36 C38 1.5318(11) . ?
C36 C37 1.5349(10) . ?
C36 C39 1.5412(9) . ?

loop_
_geom_torsion_atom_site_label_1
_geom_torsion_atom_site_label_2
_geom_torsion_atom_site_label_3
_geom_torsion_atom_site_label_4
_geom_torsion
_geom_torsion_site_symmetry_1
_geom_torsion_site_symmetry_2
_geom_torsion_site_symmetry_3
_geom_torsion_site_symmetry_4
_geom_torsion_publ_flag
C9 O1 C1 O2 61.15(6) . . . . ?
C9 O1 C1 C2 -55.62(6) . . . . ?
C9 O1 C1 C13 -178.50(5) . . . . ?
O1 C1 O2 C20 72.08(7) . . . . ?
C2 C1 O2 C20 -169.34(5) . . . . ?
C13 C1 O2 C20 -46.63(7) . . . . ?
O2 C1 C2 C3 -60.44(7) . . . . ?
O1 C1 C2 C3 58.58(6) . . . . ?
C13 C1 C2 C3 178.37(5) . . . . ?
C1 C2 C3 C4 -28.01(7) . . . . ?
C1 C2 C3 C10 94.88(6) . . . . ?
C1 C2 C3 C11 -146.71(6) . . . . ?
C10 C3 C4 C5 54.51(8) . . . . ?
C11 C3 C4 C5 -64.71(8) . . . . ?
C2 C3 C4 C5 177.29(6) . . . . ?
C10 C3 C4 C9 -127.68(7) . . . . ?
C11 C3 C4 C9 113.10(7) . . . . ?
C2 C3 C4 C9 -4.90(8) . . . . ?
C9 C4 C5 C6 -2.38(11) . . . . ?
C3 C4 C5 C6 175.52(7) . . . . ?
C4 C5 C6 C7 -4.05(12) . . . . ?
C4 C5 C6 C12 176.28(8) . . . . ?
C5 C6 C7 C8 5.49(12) . . . . ?
C12 C6 C7 C8 -174.85(9) . . . . ?
C6 C7 C8 C9 -0.41(11) . . . . ?
C6 C7 C8 P1 -178.74(6) . . . . ?
C28 P1 C8 C7 81.68(7) . . . . ?
C24 P1 C8 C7 -32.85(7) . . . . ?
C28 P1 C8 C9 -96.66(6) . . . . ?
C24 P1 C8 C9 148.82(5) . . . . ?
C1 O1 C9 C4 23.13(8) . . . . ?
C1 O1 C9 C8 -157.90(5) . . . . ?
C5 C4 C9 O1 -173.31(6) . . . . ?
C3 C4 C9 O1 8.83(9) . . . . ?
C5 C4 C9 C8 7.78(10) . . . . ?
C3 C4 C9 C8 -170.08(6) . . . . ?
C7 C8 C9 O1 174.61(6) . . . . ?
P1 C8 C9 O1 -6.92(8) . . . . ?
C7 C8 C9 C4 -6.43(10) . . . . ?
P1 C8 C9 C4 172.04(5) . . . . ?
O2 C1 C13 C14 55.25(7) . . . . ?
O1 C1 C13 C14 -64.95(7) . . . . ?
C2 C1 C13 C14 174.23(6) . . . . ?
C1 C13 C14 C15 -36.30(8) . . . . ?
C1 C13 C14 C21 85.69(6) . . . . ?
C1 C13 C14 C22 -155.76(6) . . . . ?
C21 C14 C15 C20 -112.62(7) . . . . ?
C13 C14 C15 C20 10.26(9) . . . . ?
C22 C14 C15 C20 128.23(7) . . . . ?
C21 C14 C15 C16 67.94(8) . . . . ?
C13 C14 C15 C16 -169.19(6) . . . . ?
C22 C14 C15 C16 -51.21(8) . . . . ?
C20 C15 C16 C17 -1.38(11) . . . . ?
C14 C15 C16 C17 178.09(7) . . . . ?
C15 C16 C17 C18 0.99(11) . . . . ?
C15 C16 C17 C23 -177.08(7) . . . . ?
C16 C17 C18 C19 0.06(11) . . . . ?
C23 C17 C18 C19 178.15(7) . . . . ?
C17 C18 C19 C20 -0.65(11) . . . . ?
C17 C18 C19 P2 -179.94(6) . . . . ?
C36 P2 C19 C18 76.00(7) . . . . ?
C32 P2 C19 C18 -39.75(7) . . . . ?
C36 P2 C19 C20 -103.30(6) . . . . ?
C32 P2 C19 C20 140.95(6) . . . . ?
C1 O2 C20 C15 21.53(9) . . . . ?
C1 O2 C20 C19 -161.75(6) . . . . ?
C16 C15 C20 O2 177.26(6) . . . . ?
C14 C15 C20 O2 -2.20(10) . . . . ?
C16 C15 C20 C19 0.75(10) . . . . ?
C14 C15 C20 C19 -178.71(6) . . . . ?
C18 C19 C20 O2 -176.50(6) . . . . ?
P2 C19 C20 O2 2.85(8) . . . . ?
C18 C19 C20 C15 0.23(10) . . . . ?
P2 C19 C20 C15 179.58(5) . . . . ?
C8 P1 C24 C27 76.45(6) . . . . ?
C28 P1 C24 C27 -31.36(6) . . . . ?
C8 P1 C24 C25 -49.02(6) . . . . ?
C28 P1 C24 C25 -156.83(5) . . . . ?
C8 P1 C24 C26 -161.79(5) . . . . ?
C28 P1 C24 C26 90.41(6) . . . . ?
C8 P1 C28 C30 -46.60(6) . . . . ?
C24 P1 C28 C30 65.17(6) . . . . ?
C8 P1 C28 C29 -171.46(5) . . . . ?
C24 P1 C28 C29 -59.69(5) . . . . ?
C8 P1 C28 C31 73.38(5) . . . . ?
C24 P1 C28 C31 -174.85(5) . . . . ?
C19 P2 C32 C33 -48.48(7) . . . . ?
C36 P2 C32 C33 -156.47(6) . . . . ?
C19 P2 C32 C34 76.38(7) . . . . ?
C36 P2 C32 C34 -31.60(7) . . . . ?
C19 P2 C32 C35 -161.76(6) . . . . ?
C36 P2 C32 C35 90.26(6) . . . . ?
C19 P2 C36 C38 -58.11(6) . . . . ?
C32 P2 C36 C38 53.14(6) . . . . ?
C19 P2 C36 C37 177.60(5) . . . . ?
C32 P2 C36 C37 -71.15(6) . . . . ?
C19 P2 C36 C39 62.38(5) . . . . ?
C32 P2 C36 C39 173.64(5) . . . . ?

loop_
_cod_related_entry_id
_cod_related_entry_database
_cod_related_entry_code
1 ChemSpider 21144815
